data_4034316
loop_
_publ_author_name
'Frydrych, Rafa\/l'
'\'Slepokura, Katarzyna'
'Bil, Andrzej'
'Gregoli\'nski, Janusz'

_publ_section_title
;
 Mixed Macrocycles Derived from 2,6-Diformylpyridine and Opposite
 Enantiomers of trans-1,2-Diaminocyclopentane and
 trans-1,2-Diaminocyclohexane.
;
_journal_issue 9
_journal_name_full 'The Journal of organic chemistry'
_journal_page_first 5695
_journal_page_last 5711
_journal_paper_doi 10.1021/acs.joc.9b00614
_journal_volume 84
_journal_year 2019
_chemical_absolute_configuration rmad
_chemical_formula_moiety 'C25 H40 N6, 4(Cl), 1.7(C2 H3 N), 1.2(C H4 O), 0.4(H2 O)'
_chemical_formula_sum 'C29.6 H50.7 Cl4 N7.7 O1.6'
_chemical_formula_weight 681.88
_space_group_crystal_system monoclinic
_space_group_IT_number 4
_space_group_name_Hall 'P 2yb'
_space_group_name_H-M_alt 'P 1 21 1'
_atom_sites_solution_hydrogens difmap
_atom_sites_solution_primary direct
_atom_sites_solution_secondary difmap
_audit_creation_method SHELXL-2014/7
_cell_angle_alpha 90
_cell_angle_beta 92.11(3)
_cell_angle_gamma 90
_cell_formula_units_Z 2
_cell_length_a 9.394(3)
_cell_length_b 15.759(4)
_cell_length_c 11.845(4)
_cell_measurement_reflns_used 5143
_cell_measurement_temperature 85(2)
_cell_measurement_theta_max 30.65
_cell_measurement_theta_min 3.00
_cell_volume 1752.3(9)
_computing_cell_refinement
;
CrysAlisPro, Agilent Technologies,
Version 1.171.36.20 (release 27-06-2012 CrysAlis171 .NET)
(compiled Jul 11 2012,15:38:31)
;
_computing_data_collection
;
CrysAlisPro, Agilent Technologies,
Version 1.171.36.20 (release 27-06-2012 CrysAlis171 .NET)
(compiled Jul 11 2012,15:38:31)
;
_computing_data_reduction
;
CrysAlisPro, Agilent Technologies,
Version 1.171.36.20 (release 27-06-2012 CrysAlis171 .NET)
(compiled Jul 11 2012,15:38:31)
;
_computing_structure_refinement 'SHELXL-2014/7 (Sheldrick, 2015)'
_computing_structure_solution 'SHELXT-2014 (Sheldrick, 2015)'
_diffrn_ambient_temperature 85(2)
_diffrn_detector_area_resol_mean 10.3456
_diffrn_measured_fraction_theta_full 0.998
_diffrn_measured_fraction_theta_max 0.893
_diffrn_measurement_device_type 'Agilent Technologies Xcalibur R kappa-geometry diffractometer with a Ruby CCD camera'
_diffrn_measurement_method 'omega scan'
_diffrn_radiation_type MoK\a
_diffrn_radiation_wavelength 0.71073
_diffrn_reflns_av_R_equivalents 0.0179
_diffrn_reflns_av_unetI/netI 0.0451
_diffrn_reflns_Laue_measured_fraction_full 0.998
_diffrn_reflns_Laue_measured_fraction_max 0.893
_diffrn_reflns_limit_h_max 13
_diffrn_reflns_limit_h_min -11
_diffrn_reflns_limit_k_max 19
_diffrn_reflns_limit_k_min -21
_diffrn_reflns_limit_l_max 17
_diffrn_reflns_limit_l_min -8
_diffrn_reflns_number 10317
_diffrn_reflns_point_group_measured_fraction_full 0.943
_diffrn_reflns_point_group_measured_fraction_max 0.780
_diffrn_reflns_theta_full 25.242
_diffrn_reflns_theta_max 30.721
_diffrn_reflns_theta_min 3.011
_diffrn_source 'Enhance (Mo) X-ray Source'
_exptl_absorpt_coefficient_mu 0.375
_exptl_absorpt_correction_T_max 1.000
_exptl_absorpt_correction_T_min 0.992
_exptl_absorpt_correction_type multi-scan
_exptl_absorpt_process_details
;
CrysAlisPro, Agilent Technologies,
Version 1.171.36.20 (release 27-06-2012 CrysAlis171 .NET)
(compiled Jul 11 2012,15:38:31)
Empirical absorption correction using spherical harmonics,
 implemented in SCALE3 ABSPACK scaling algorithm.
;
_exptl_crystal_colour colourless
_exptl_crystal_density_diffrn 1.292
_exptl_crystal_description block
_exptl_crystal_F_000 726
_exptl_crystal_size_max 0.54
_exptl_crystal_size_mid 0.44
_exptl_crystal_size_min 0.41
_refine_diff_density_max 0.329
_refine_diff_density_min -0.249
_refine_diff_density_rms 0.055
_refine_ls_abs_structure_details
;
 Flack x determined using 3018 quotients [(I+)-(I-)]/[(I+)+(I-)]
 (Parsons, Flack and Wagner, Acta Cryst. B69 (2013) 249-259).
;
_refine_ls_abs_structure_Flack -0.01(3)
_refine_ls_extinction_method none
_refine_ls_goodness_of_fit_ref 1.015
_refine_ls_hydrogen_treatment constr
_refine_ls_matrix_type full
_refine_ls_number_parameters 416
_refine_ls_number_reflns 8507
_refine_ls_number_restraints 4
_refine_ls_restrained_S_all 1.015
_refine_ls_R_factor_all 0.0390
_refine_ls_R_factor_gt 0.0343
_refine_ls_shift/su_max 0.001
_refine_ls_shift/su_mean 0.000
_refine_ls_structure_factor_coef Fsqd
_refine_ls_weighting_details 'w=1/[\s^2^(Fo^2^)+(0.0380P)^2^+0.3748P] where P=(Fo^2^+2Fc^2^)/3'
_refine_ls_weighting_scheme calc
_refine_ls_wR_factor_gt 0.0806
_refine_ls_wR_factor_ref 0.0835
_reflns_Friedel_coverage 0.689
_reflns_Friedel_fraction_full 0.883
_reflns_Friedel_fraction_max 0.658
_reflns_number_gt 7902
_reflns_number_total 8507
_reflns_threshold_expression 'I > 2\s(I)'
_cod_data_source_file jo9b00614_si_001.cif
_cod_data_source_block 1B_jgm4h
_cod_original_sg_symbol_H-M 'P 21'
_cod_original_formula_sum 'C29.60 H50.70 Cl4 N7.70 O1.60'
_cod_database_code 4034316
_shelx_shelxl_version_number 2014/7
_shelx_space_group_comment
;
The symmetry employed for this shelxl refinement is uniquely defined
by the following loop, which should always be used as a source of
symmetry information in preference to the above space-group names.
They are only intended as comments.
;
_shelx_estimated_absorpt_t_min 0.823
_shelx_estimated_absorpt_t_max 0.861

loop_
_space_group_symop_operation_xyz
'x, y, z'
'-x, y+1/2, -z'

loop_
_atom_site_label
_atom_site_type_symbol
_atom_site_fract_x
_atom_site_fract_y
_atom_site_fract_z
_atom_site_U_iso_or_equiv
_atom_site_adp_type
_atom_site_occupancy
_atom_site_site_symmetry_order
_atom_site_calc_flag
_atom_site_refinement_flags_posn
_atom_site_refinement_flags_adp
_atom_site_refinement_flags_occupancy
_atom_site_disorder_assembly
_atom_site_disorder_group
Cl1 Cl 0.66949(7) 0.55634(4) 1.13509(5) 0.01708(14) Uani 1 1 d . . . . .
Cl2 Cl 0.55794(7) 0.64410(4) 0.77045(5) 0.01345(13) Uani 1 1 d . . . . .
Cl3 Cl 0.25893(6) 0.43567(4) 0.65550(5) 0.01391(13) Uani 1 1 d . . . . .
Cl4 Cl 0.13701(6) 0.51763(4) 0.28891(5) 0.01579(13) Uani 1 1 d . . . . .
N1 N 0.1876(2) 0.62677(13) 0.84839(18) 0.0114(4) Uani 1 1 d . . . . .
N2 N 0.4070(2) 0.55238(15) 0.97838(18) 0.0111(4) Uani 1 1 d . . . . .
H2A H 0.4862 0.5525 1.0250 0.013 Uiso 1 1 calc R U . . .
H2B H 0.4299 0.5793 0.9136 0.013 Uiso 1 1 calc R U . . .
N3 N 0.5512(2) 0.45387(14) 0.79828(18) 0.0104(4) Uani 1 1 d . . . . .
H3A H 0.4965 0.4333 0.7394 0.012 Uiso 1 1 calc R U . . .
H3B H 0.5387 0.5111 0.8006 0.012 Uiso 1 1 calc R U . . .
N4 N 0.6295(2) 0.45757(13) 0.58271(18) 0.0107(4) Uani 1 1 d . . . . .
N5 N 0.4062(2) 0.51438(15) 0.44370(18) 0.0112(4) Uani 1 1 d . . . . .
H5A H 0.3310 0.5125 0.3931 0.013 Uiso 1 1 calc R U . . .
H5B H 0.3819 0.4840 0.5054 0.013 Uiso 1 1 calc R U . . .
N6 N 0.2556(2) 0.63332(15) 0.63149(18) 0.0123(4) Uani 1 1 d . . . . .
H6A H 0.2673 0.5773 0.6482 0.015 Uiso 1 1 calc R U . . .
H6B H 0.3177 0.6634 0.6767 0.015 Uiso 1 1 calc R U . . .
C1 C 0.0759(3) 0.63913(17) 0.7775(2) 0.0114(5) Uani 1 1 d . . . . .
C2 C -0.0646(3) 0.63639(18) 0.8113(2) 0.0145(5) Uani 1 1 d . . . . .
H2 H -0.1417 0.6470 0.7589 0.017 Uiso 1 1 calc R U . . .
C3 C -0.0890(3) 0.61772(18) 0.9236(2) 0.0157(6) Uani 1 1 d . . . . .
H3 H -0.1836 0.6149 0.9492 0.019 Uiso 1 1 calc R U . . .
C4 C 0.0261(3) 0.60312(17) 0.9983(2) 0.0132(5) Uani 1 1 d . . . . .
H4 H 0.0121 0.5888 1.0750 0.016 Uiso 1 1 calc R U . . .
C5 C 0.1627(3) 0.61022(16) 0.9570(2) 0.0109(5) Uani 1 1 d . . . . .
C6 C 0.2937(3) 0.60270(17) 1.0333(2) 0.0127(5) Uani 1 1 d . . . . .
H6C H 0.3306 0.6601 1.0519 0.015 Uiso 1 1 calc R U . . .
H6D H 0.2685 0.5748 1.1047 0.015 Uiso 1 1 calc R U . . .
C7 C 0.3700(3) 0.46156(16) 0.9499(2) 0.0109(5) Uani 1 1 d . . . . .
H7 H 0.2923 0.4605 0.8900 0.013 Uiso 1 1 calc R U . . .
C8 C 0.3192(3) 0.41616(17) 1.0556(2) 0.0162(5) Uani 1 1 d . . . . .
H8A H 0.3935 0.4209 1.1167 0.019 Uiso 1 1 calc R U . . .
H8B H 0.2321 0.4444 1.0815 0.019 Uiso 1 1 calc R U . . .
C9 C 0.2873(3) 0.32246(18) 1.0330(2) 0.0186(6) Uani 1 1 d . . . . .
H9A H 0.2577 0.2951 1.1036 0.022 Uiso 1 1 calc R U . . .
H9B H 0.2076 0.3176 0.9763 0.022 Uiso 1 1 calc R U . . .
C10 C 0.4173(3) 0.27710(18) 0.9899(2) 0.0180(6) Uani 1 1 d . . . . .
H10A H 0.3926 0.2175 0.9713 0.022 Uiso 1 1 calc R U . . .
H10B H 0.4941 0.2768 1.0494 0.022 Uiso 1 1 calc R U . . .
C11 C 0.4691(3) 0.32182(17) 0.8851(2) 0.0149(5) Uani 1 1 d . . . . .
H11A H 0.3953 0.3169 0.8236 0.018 Uiso 1 1 calc R U . . .
H11B H 0.5563 0.2933 0.8600 0.018 Uiso 1 1 calc R U . . .
C12 C 0.5014(3) 0.41557(16) 0.9067(2) 0.0111(5) Uani 1 1 d . . . . .
H12 H 0.5802 0.4199 0.9655 0.013 Uiso 1 1 calc R U . . .
C13 C 0.7040(3) 0.43512(19) 0.7782(2) 0.0126(5) Uani 1 1 d . . . . .
H13A H 0.7245 0.3752 0.7978 0.015 Uiso 1 1 calc R U . . .
H13B H 0.7652 0.4714 0.8280 0.015 Uiso 1 1 calc R U . . .
C14 C 0.7393(3) 0.45067(16) 0.6570(2) 0.0108(5) Uani 1 1 d . . . . .
C15 C 0.8808(3) 0.45380(17) 0.6263(2) 0.0137(5) Uani 1 1 d . . . . .
H15 H 0.9562 0.4472 0.6813 0.016 Uiso 1 1 calc R U . . .
C16 C 0.9088(3) 0.46668(19) 0.5139(3) 0.0163(6) Uani 1 1 d . . . . .
H16 H 1.0043 0.4695 0.4904 0.020 Uiso 1 1 calc R U . . .
C17 C 0.7958(3) 0.47549(18) 0.4353(2) 0.0145(5) Uani 1 1 d . . . . .
H17 H 0.8125 0.4851 0.3577 0.017 Uiso 1 1 calc R U . . .
C18 C 0.6582(3) 0.46983(17) 0.4734(2) 0.0117(5) Uani 1 1 d . . . . .
C19 C 0.5310(3) 0.47230(17) 0.3922(2) 0.0120(5) Uani 1 1 d . . . . .
H19A H 0.5562 0.5035 0.3232 0.014 Uiso 1 1 calc R U . . .
H19B H 0.5047 0.4137 0.3698 0.014 Uiso 1 1 calc R U . . .
C20 C 0.4302(3) 0.60454(17) 0.4785(2) 0.0122(5) Uani 1 1 d . . . . .
H20 H 0.4996 0.6065 0.5446 0.015 Uiso 1 1 calc R U . . .
C21 C 0.4841(3) 0.65988(19) 0.3843(3) 0.0258(7) Uani 1 1 d . . . . .
H21A H 0.4342 0.6469 0.3112 0.031 Uiso 1 1 calc R U . . .
H21B H 0.5880 0.6530 0.3762 0.031 Uiso 1 1 calc R U . . .
C22 C 0.4477(4) 0.7491(2) 0.4256(4) 0.0393(10) Uani 1 1 d . . . . .
H22A H 0.5237 0.7704 0.4785 0.047 Uiso 1 1 calc R U . . .
H22B H 0.4377 0.7888 0.3611 0.047 Uiso 1 1 calc R U . . .
C23 C 0.3118(4) 0.7418(2) 0.4835(4) 0.0392(10) Uani 1 1 d . . . . .
H23A H 0.2323 0.7630 0.4341 0.047 Uiso 1 1 calc R U . . .
H23B H 0.3154 0.7756 0.5540 0.047 Uiso 1 1 calc R U . . .
C24 C 0.2899(3) 0.64780(17) 0.5104(2) 0.0131(5) Uani 1 1 d . . . . .
H24 H 0.2103 0.6252 0.4608 0.016 Uiso 1 1 calc R U . . .
C25 C 0.1074(3) 0.65896(17) 0.6562(2) 0.0134(5) Uani 1 1 d . . . . .
H25A H 0.0393 0.6283 0.6051 0.016 Uiso 1 1 calc R U . . .
H25B H 0.0954 0.7205 0.6424 0.016 Uiso 1 1 calc R U . . .
N1S N 0.8746(4) 0.2577(2) 0.8150(3) 0.0588(12) Uani 1 1 d D . . . .
C1S C 0.9736(4) 0.2372(2) 0.7695(3) 0.0360(9) Uani 1 1 d D . . . .
C2S C 1.0991(4) 0.2102(2) 0.7110(3) 0.0363(8) Uani 1 1 d D . . . .
H2SA H 1.0708 0.1709 0.6502 0.054 Uiso 1 1 calc R U . . .
H2SB H 1.1653 0.1817 0.7645 0.054 Uiso 1 1 calc R U . . .
H2SC H 1.1458 0.2598 0.6790 0.054 Uiso 1 1 calc R U . . .
N2S N 0.3071(4) 0.8230(3) 0.7598(3) 0.0331(10) Uani 0.744(6) 1 d D . P A 1
C3S C 0.2217(5) 0.8408(3) 0.8213(4) 0.0274(11) Uani 0.744(6) 1 d D . P A 1
C4S C 0.1144(6) 0.8643(5) 0.9008(5) 0.0370(15) Uani 0.744(6) 1 d D . P A 1
H4SA H 0.0194 0.8557 0.8658 0.055 Uiso 0.744(6) 1 calc R U P A 1
H4SB H 0.1263 0.9241 0.9217 0.055 Uiso 0.744(6) 1 calc R U P A 1
H4SC H 0.1252 0.8289 0.9686 0.055 Uiso 0.744(6) 1 calc R U P A 1
O1W O 0.3683(9) 0.7975(5) 0.7263(7) 0.019(2) Uiso 0.256(6) 1 d . . P A 2
O1M O 0.2319(9) 0.8746(6) 0.9042(8) 0.028(3) Uiso 0.256(6) 1 d . . P A 2
H1M H 0.2471 0.8547 0.8400 0.042 Uiso 0.256(6) 1 calc R U P A 2
C1M C 0.0890(19) 0.8618(13) 0.9290(16) 0.026(4) Uiso 0.256(6) 1 d . . P A 2
H1MA H 0.0671 0.8011 0.9257 0.039 Uiso 0.256(6) 1 calc R U P A 2
H1MB H 0.0278 0.8922 0.8737 0.039 Uiso 0.256(6) 1 calc R U P A 2
H1MC H 0.0720 0.8834 1.0049 0.039 Uiso 0.256(6) 1 calc R U P A 2
O2M O 0.0846(3) 0.32238(18) 0.3331(3) 0.0364(9) Uani 0.862(6) 1 d . . P B 1
H2M H 0.0870 0.3739 0.3153 0.055 Uiso 0.862(6) 1 calc R U P B 1
C2M C 0.2148(4) 0.2992(3) 0.3868(3) 0.0289(9) Uani 0.862(6) 1 d . . P B 1
H2MA H 0.2918 0.3060 0.3339 0.043 Uiso 0.862(6) 1 calc R U P B 1
H2MB H 0.2101 0.2399 0.4111 0.043 Uiso 0.862(6) 1 calc R U P B 1
H2MC H 0.2332 0.3357 0.4527 0.043 Uiso 0.862(6) 1 calc R U P B 1
O2W O 0.225(3) 0.2327(17) 0.430(2) 0.011(5) Uiso 0.069(3) 1 d . . P B 2
O20W O 0.215(3) 0.1733(17) 0.480(2) 0.012(5) Uiso 0.069(3) 1 d . . P B 2

loop_
_atom_site_aniso_label
_atom_site_aniso_U_11
_atom_site_aniso_U_22
_atom_site_aniso_U_33
_atom_site_aniso_U_23
_atom_site_aniso_U_13
_atom_site_aniso_U_12
Cl1 0.0144(3) 0.0223(3) 0.0145(3) 0.0034(3) -0.0006(2) -0.0018(3)
Cl2 0.0149(3) 0.0118(3) 0.0139(3) -0.0002(2) 0.0028(2) -0.0013(2)
Cl3 0.0104(3) 0.0169(3) 0.0144(3) 0.0023(2) 0.0002(2) -0.0011(2)
Cl4 0.0137(3) 0.0211(3) 0.0125(3) 0.0006(3) 0.0007(2) 0.0002(2)
N1 0.0115(10) 0.0109(11) 0.0119(10) -0.0008(8) 0.0022(8) 0.0002(8)
N2 0.0103(9) 0.0122(10) 0.0110(10) -0.0002(9) 0.0018(7) 0.0007(8)
N3 0.0095(9) 0.0118(11) 0.0100(10) -0.0004(8) 0.0021(7) 0.0027(8)
N4 0.0111(9) 0.0092(10) 0.0118(10) -0.0002(8) 0.0018(8) 0.0009(8)
N5 0.0105(9) 0.0125(10) 0.0106(9) 0.0014(9) 0.0013(7) 0.0007(8)
N6 0.0102(10) 0.0162(11) 0.0106(10) 0.0015(9) 0.0008(8) 0.0007(9)
C1 0.0118(11) 0.0088(11) 0.0139(12) -0.0006(10) 0.0032(9) -0.0005(9)
C2 0.0102(11) 0.0158(12) 0.0174(12) -0.0005(11) 0.0001(9) 0.0009(10)
C3 0.0121(12) 0.0183(14) 0.0171(13) -0.0006(11) 0.0063(10) 0.0006(10)
C4 0.0149(12) 0.0134(12) 0.0117(12) -0.0010(10) 0.0042(9) -0.0011(10)
C5 0.0116(11) 0.0083(11) 0.0131(12) -0.0012(9) 0.0025(9) -0.0009(9)
C6 0.0129(12) 0.0134(13) 0.0119(12) -0.0022(10) 0.0017(9) 0.0025(10)
C7 0.0112(11) 0.0099(11) 0.0117(11) -0.0008(9) 0.0022(9) 0.0009(9)
C8 0.0205(13) 0.0154(13) 0.0132(12) 0.0015(10) 0.0058(10) -0.0021(10)
C9 0.0218(13) 0.0167(13) 0.0177(13) 0.0016(11) 0.0078(11) -0.0031(11)
C10 0.0220(13) 0.0141(13) 0.0182(13) 0.0016(11) 0.0041(11) 0.0002(11)
C11 0.0184(12) 0.0102(12) 0.0164(12) -0.0005(10) 0.0040(10) 0.0022(10)
C12 0.0111(11) 0.0141(12) 0.0081(11) 0.0016(9) 0.0015(9) 0.0014(9)
C13 0.0089(11) 0.0164(12) 0.0128(11) 0.0017(10) 0.0024(9) 0.0036(10)
C14 0.0128(11) 0.0091(12) 0.0105(11) -0.0005(9) 0.0030(9) 0.0014(9)
C15 0.0105(11) 0.0171(13) 0.0135(12) -0.0008(10) 0.0004(9) -0.0002(10)
C16 0.0105(11) 0.0183(13) 0.0203(14) -0.0006(11) 0.0030(10) 0.0007(10)
C17 0.0159(12) 0.0164(13) 0.0117(12) -0.0008(10) 0.0052(10) 0.0002(10)
C18 0.0130(12) 0.0088(11) 0.0135(12) -0.0004(9) 0.0030(10) 0.0013(9)
C19 0.0117(11) 0.0144(12) 0.0102(11) -0.0032(10) 0.0030(9) 0.0016(10)
C20 0.0112(11) 0.0124(12) 0.0129(12) -0.0015(10) 0.0004(9) 0.0015(9)
C21 0.0274(15) 0.0139(14) 0.0373(18) 0.0031(13) 0.0190(13) 0.0016(11)
C22 0.0351(19) 0.0155(16) 0.069(3) -0.0004(17) 0.0293(19) -0.0003(14)
C23 0.054(2) 0.0176(16) 0.048(2) 0.0132(16) 0.0348(19) 0.0122(15)
C24 0.0162(12) 0.0129(12) 0.0104(11) 0.0021(10) 0.0035(9) 0.0059(10)
C25 0.0101(11) 0.0176(13) 0.0128(11) 0.0013(10) 0.0024(9) 0.0028(10)
N1S 0.073(3) 0.040(2) 0.066(3) 0.025(2) 0.027(2) 0.0343(19)
C1S 0.045(2) 0.0210(17) 0.042(2) 0.0128(15) 0.0037(17) 0.0141(15)
C2S 0.0317(19) 0.0265(18) 0.051(2) 0.0017(16) 0.0043(16) 0.0024(14)
N2S 0.047(3) 0.023(2) 0.029(2) 0.0046(17) 0.0058(19) 0.0055(19)
C3S 0.035(2) 0.022(2) 0.024(2) 0.0035(18) -0.0080(19) -0.0070(19)
C4S 0.036(3) 0.052(4) 0.023(3) 0.001(3) 0.004(2) -0.019(3)
O2M 0.0315(16) 0.0210(15) 0.056(2) -0.0010(14) -0.0050(14) -0.0061(11)
C2M 0.033(2) 0.0244(19) 0.029(2) -0.0124(16) -0.0069(16) 0.0007(16)

loop_
_atom_type_symbol
_atom_type_description
_atom_type_scat_dispersion_real
_atom_type_scat_dispersion_imag
_atom_type_scat_source
C C 0.0033 0.0016 'International Tables Vol C Tables 4.2.6.8 and 6.1.1.4'
H H 0.0000 0.0000 'International Tables Vol C Tables 4.2.6.8 and 6.1.1.4'
N N 0.0061 0.0033 'International Tables Vol C Tables 4.2.6.8 and 6.1.1.4'
O O 0.0106 0.0060 'International Tables Vol C Tables 4.2.6.8 and 6.1.1.4'
Cl Cl 0.1484 0.1585 'International Tables Vol C Tables 4.2.6.8 and 6.1.1.4'

loop_
_geom_angle_atom_site_label_1
_geom_angle_atom_site_label_2
_geom_angle_atom_site_label_3
_geom_angle
C1 N1 C5 118.2(2)
C6 N2 C7 116.0(2)
C6 N2 H2A 108.3
C7 N2 H2A 108.3
C6 N2 H2B 108.3
C7 N2 H2B 108.3
H2A N2 H2B 107.4
C13 N3 C12 112.7(2)
C13 N3 H3A 109.0
C12 N3 H3A 109.0
C13 N3 H3B 109.0
C12 N3 H3B 109.0
H3A N3 H3B 107.8
C14 N4 C18 117.9(2)
C20 N5 C19 114.9(2)
C20 N5 H5A 108.5
C19 N5 H5A 108.5
C20 N5 H5B 108.5
C19 N5 H5B 108.5
H5A N5 H5B 107.5
C25 N6 C24 112.5(2)
C25 N6 H6A 109.1
C24 N6 H6A 109.1
C25 N6 H6B 109.1
C24 N6 H6B 109.1
H6A N6 H6B 107.8
N1 C1 C2 123.1(2)
N1 C1 C25 116.9(2)
C2 C1 C25 120.0(2)
C3 C2 C1 118.2(2)
C3 C2 H2 120.9
C1 C2 H2 120.9
C2 C3 C4 119.5(2)
C2 C3 H3 120.3
C4 C3 H3 120.3
C3 C4 C5 117.9(3)
C3 C4 H4 121.1
C5 C4 H4 121.1
N1 C5 C4 123.1(2)
N1 C5 C6 115.1(2)
C4 C5 C6 121.7(2)
N2 C6 C5 111.1(2)
N2 C6 H6C 109.4
C5 C6 H6C 109.4
N2 C6 H6D 109.4
C5 C6 H6D 109.4
H6C C6 H6D 108.0
N2 C7 C8 109.7(2)
N2 C7 C12 109.94(19)
C8 C7 C12 109.3(2)
N2 C7 H7 109.3
C8 C7 H7 109.3
C12 C7 H7 109.3
C9 C8 C7 111.9(2)
C9 C8 H8A 109.2
C7 C8 H8A 109.2
C9 C8 H8B 109.2
C7 C8 H8B 109.2
H8A C8 H8B 107.9
C10 C9 C8 111.0(2)
C10 C9 H9A 109.4
C8 C9 H9A 109.4
C10 C9 H9B 109.4
C8 C9 H9B 109.4
H9A C9 H9B 108.0
C9 C10 C11 109.9(2)
C9 C10 H10A 109.7
C11 C10 H10A 109.7
C9 C10 H10B 109.7
C11 C10 H10B 109.7
H10A C10 H10B 108.2
C10 C11 C12 112.2(2)
C10 C11 H11A 109.2
C12 C11 H11A 109.2
C10 C11 H11B 109.2
C12 C11 H11B 109.2
H11A C11 H11B 107.9
N3 C12 C11 108.1(2)
N3 C12 C7 111.9(2)
C11 C12 C7 110.8(2)
N3 C12 H12 108.7
C11 C12 H12 108.7
C7 C12 H12 108.7
N3 C13 C14 111.5(2)
N3 C13 H13A 109.3
C14 C13 H13A 109.3
N3 C13 H13B 109.3
C14 C13 H13B 109.3
H13A C13 H13B 108.0
N4 C14 C15 123.2(2)
N4 C14 C13 116.7(2)
C15 C14 C13 120.0(2)
C16 C15 C14 118.3(2)
C16 C15 H15 120.8
C14 C15 H15 120.8
C15 C16 C17 119.4(2)
C15 C16 H16 120.3
C17 C16 H16 120.3
C18 C17 C16 118.2(2)
C18 C17 H17 120.9
C16 C17 H17 120.9
N4 C18 C17 123.0(2)
N4 C18 C19 115.8(2)
C17 C18 C19 121.1(2)
N5 C19 C18 111.5(2)
N5 C19 H19A 109.3
C18 C19 H19A 109.3
N5 C19 H19B 109.3
C18 C19 H19B 109.3
H19A C19 H19B 108.0
N5 C20 C21 113.2(2)
N5 C20 C24 111.4(2)
C21 C20 C24 103.7(2)
N5 C20 H20 109.4
C21 C20 H20 109.4
C24 C20 H20 109.4
C20 C21 C22 102.0(3)
C20 C21 H21A 111.4
C22 C21 H21A 111.4
C20 C21 H21B 111.4
C22 C21 H21B 111.4
H21A C21 H21B 109.2
C23 C22 C21 106.5(3)
C23 C22 H22A 110.4
C21 C22 H22A 110.4
C23 C22 H22B 110.4
C21 C22 H22B 110.4
H22A C22 H22B 108.6
C22 C23 C24 107.3(3)
C22 C23 H23A 110.2
C24 C23 H23A 110.2
C22 C23 H23B 110.2
C24 C23 H23B 110.2
H23A C23 H23B 108.5
N6 C24 C23 112.5(2)
N6 C24 C20 112.5(2)
C23 C24 C20 104.7(2)
N6 C24 H24 109.0
C23 C24 H24 109.0
C20 C24 H24 109.0
N6 C25 C1 110.4(2)
N6 C25 H25A 109.6
C1 C25 H25A 109.6
N6 C25 H25B 109.6
C1 C25 H25B 109.6
H25A C25 H25B 108.1
N1S C1S C2S 179.4(5)
C1S C2S H2SA 109.5
C1S C2S H2SB 109.5
H2SA C2S H2SB 109.5
C1S C2S H2SC 109.5
H2SA C2S H2SC 109.5
H2SB C2S H2SC 109.5
N2S C3S C4S 179.1(6)
C3S C4S H4SA 109.5
C3S C4S H4SB 109.5
H4SA C4S H4SB 109.5
C3S C4S H4SC 109.5
H4SA C4S H4SC 109.5
H4SB C4S H4SC 109.5
C1M O1M H1M 109.5
O1M C1M H1MA 109.5
O1M C1M H1MB 109.5
H1MA C1M H1MB 109.5
O1M C1M H1MC 109.5
H1MA C1M H1MC 109.5
H1MB C1M H1MC 109.5
C2M O2M H2M 109.5
O2M C2M H2MA 109.5
O2M C2M H2MB 109.5
H2MA C2M H2MB 109.5
O2M C2M H2MC 109.5
H2MA C2M H2MC 109.5
H2MB C2M H2MC 109.5

loop_
_geom_bond_atom_site_label_1
_geom_bond_atom_site_label_2
_geom_bond_distance
N1 C1 1.334(3)
N1 C5 1.341(3)
N2 C6 1.495(3)
N2 C7 1.508(3)
N2 H2A 0.9100
N2 H2B 0.9100
N3 C13 1.493(3)
N3 C12 1.509(3)
N3 H3A 0.9100
N3 H3B 0.9100
N4 C14 1.335(3)
N4 C18 1.346(3)
N5 C20 1.494(3)
N5 C19 1.497(3)
N5 H5A 0.9100
N5 H5B 0.9100
N6 C25 1.489(3)
N6 C24 1.499(3)
N6 H6A 0.9100
N6 H6B 0.9100
C1 C2 1.394(3)
C1 C25 1.510(4)
C2 C3 1.390(4)
C2 H2 0.9500
C3 C4 1.391(4)
C3 H3 0.9500
C4 C5 1.395(3)
C4 H4 0.9500
C5 C6 1.505(4)
C6 H6C 0.9900
C6 H6D 0.9900
C7 C8 1.533(4)
C7 C12 1.535(3)
C7 H7 1.0000
C8 C9 1.528(4)
C8 H8A 0.9900
C8 H8B 0.9900
C9 C10 1.519(4)
C9 H9A 0.9900
C9 H9B 0.9900
C10 C11 1.522(4)
C10 H10A 0.9900
C10 H10B 0.9900
C11 C12 1.528(4)
C11 H11A 0.9900
C11 H11B 0.9900
C12 H12 1.0000
C13 C14 1.506(3)
C13 H13A 0.9900
C13 H13B 0.9900
C14 C15 1.392(3)
C15 C16 1.382(4)
C15 H15 0.9500
C16 C17 1.393(4)
C16 H16 0.9500
C17 C18 1.388(3)
C17 H17 0.9500
C18 C19 1.507(4)
C19 H19A 0.9900
C19 H19B 0.9900
C20 C21 1.518(4)
C20 C24 1.543(3)
C20 H20 1.0000
C21 C22 1.532(4)
C21 H21A 0.9900
C21 H21B 0.9900
C22 C23 1.476(5)
C22 H22A 0.9900
C22 H22B 0.9900
C23 C24 1.531(4)
C23 H23A 0.9900
C23 H23B 0.9900
C24 H24 1.0000
C25 H25A 0.9900
C25 H25B 0.9900
N1S C1S 1.139(4)
C1S C2S 1.452(4)
C2S H2SA 0.9800
C2S H2SB 0.9800
C2S H2SC 0.9800
N2S C3S 1.139(4)
C3S C4S 1.452(5)
C4S H4SA 0.9800
C4S H4SB 0.9800
C4S H4SC 0.9800
O1M C1M 1.399(18)
O1M H1M 0.8400
C1M H1MA 0.9800
C1M H1MB 0.9800
C1M H1MC 0.9800
O2M C2M 1.405(5)
O2M H2M 0.8400
C2M H2MA 0.9800
C2M H2MB 0.9800
C2M H2MC 0.9800
O2W O20W 1.12(4)

loop_
_geom_hbond_atom_site_label_D
_geom_hbond_atom_site_label_H
_geom_hbond_atom_site_label_A
_geom_hbond_distance_DH
_geom_hbond_distance_HA
_geom_hbond_distance_DA
_geom_hbond_angle_DHA
_geom_hbond_site_symmetry_A
N2 H2A Cl1 0.91 2.12 3.032(2) 178.3 .
N2 H2B Cl2 0.91 2.35 3.228(2) 162.8 .
N3 H3A Cl3 0.91 2.41 3.184(2) 143.0 .
N3 H3B Cl2 0.91 2.13 3.017(2) 163.0 .
N5 H5B Cl3 0.91 2.29 3.162(2) 161.6 .
N5 H5A Cl4 0.91 2.16 3.068(2) 172.4 .
N6 H6A Cl3 0.91 2.24 3.128(3) 166.5 .
N6 H6B Cl2 0.91 2.50 3.234(2) 138.4 .
N6 H6B N2S 0.91 2.70 3.380(5) 131.8 .
N6 H6B O1W 0.91 2.24 2.999(9) 140.4 .
C2 H2 Cl2 0.95 2.83 3.563(3) 134.6 1_455
C3 H3 Cl1 0.95 2.80 3.575(3) 139.5 1_455
C6 H6D Cl4 0.99 2.70 3.669(3) 165.8 1_556
C7 H7 Cl3 1.00 2.81 3.626(3) 139.1 .
C8 H8B Cl4 0.99 2.89 3.671(3) 136.8 1_556
C12 H12 O1M 1.00 2.41 3.361(9) 158.7 2_647
C13 H13A N1S 0.99 2.33 3.244(4) 152.8 .
C15 H15 Cl3 0.95 2.88 3.568(3) 130.5 1_655
C19 H19A Cl1 0.99 2.64 3.607(3) 165.9 1_554
C19 H19B O1W 0.99 2.48 3.248(9) 133.7 2_646
C20 H20 Cl2 1.00 2.78 3.671(3) 149.4 .
C21 H21B O20W 0.99 2.49 3.21(2) 129.1 2_656
C23 H23B N2S 0.99 2.55 3.515(6) 164.0 .
C23 H23B O1W 0.99 2.11 3.036(10) 154.5 .
C24 H24 Cl4 1.00 2.72 3.589(3) 145.7 .
C25 H25B O2M 0.99 2.36 3.149(4) 136.5 2_556
C2S H2SA O20W 0.98 2.47 3.04(3) 116.7 1_655
C2S H2SB Cl1 0.98 2.76 3.693(4) 160.3 2_747
C4S H4SA O2M 0.98 2.57 3.351(7) 136.5 2_556
O1M H1M O1W 0.84 2.01 2.785(13) 153.4 .
O2M H2M Cl4 0.84 2.34 3.163(3) 168.2 .
C2M H2MC Cl3 0.98 2.88 3.851(4) 173.8 .

loop_
_geom_torsion_atom_site_label_1
_geom_torsion_atom_site_label_2
_geom_torsion_atom_site_label_3
_geom_torsion_atom_site_label_4
_geom_torsion
C5 N1 C1 C2 0.6(4)
C5 N1 C1 C25 179.1(2)
N1 C1 C2 C3 -1.7(4)
C25 C1 C2 C3 179.9(2)
C1 C2 C3 C4 0.5(4)
C2 C3 C4 C5 1.7(4)
C1 N1 C5 C4 1.8(4)
C1 N1 C5 C6 -176.2(2)
C3 C4 C5 N1 -2.9(4)
C3 C4 C5 C6 174.9(2)
C7 N2 C6 C5 -62.0(3)
N1 C5 C6 N2 -42.9(3)
C4 C5 C6 N2 139.1(2)
C6 N2 C7 C8 -53.5(3)
C6 N2 C7 C12 -173.7(2)
N2 C7 C8 C9 -177.1(2)
C12 C7 C8 C9 -56.5(3)
C7 C8 C9 C10 57.4(3)
C8 C9 C10 C11 -55.8(3)
C9 C10 C11 C12 56.3(3)
C13 N3 C12 C11 -80.0(3)
C13 N3 C12 C7 157.7(2)
C10 C11 C12 N3 -179.9(2)
C10 C11 C12 C7 -56.9(3)
N2 C7 C12 N3 -63.2(3)
C8 C7 C12 N3 176.4(2)
N2 C7 C12 C11 176.1(2)
C8 C7 C12 C11 55.7(3)
C12 N3 C13 C14 163.1(2)
C18 N4 C14 C15 -1.4(4)
C18 N4 C14 C13 -178.7(2)
N3 C13 C14 N4 -15.7(3)
N3 C13 C14 C15 166.8(2)
N4 C14 C15 C16 1.6(4)
C13 C14 C15 C16 178.9(3)
C14 C15 C16 C17 -0.4(4)
C15 C16 C17 C18 -0.8(4)
C14 N4 C18 C17 0.0(4)
C14 N4 C18 C19 176.7(2)
C16 C17 C18 N4 1.1(4)
C16 C17 C18 C19 -175.5(3)
C20 N5 C19 C18 60.6(3)
N4 C18 C19 N5 36.2(3)
C17 C18 C19 N5 -147.0(2)
C19 N5 C20 C21 53.3(3)
C19 N5 C20 C24 169.7(2)
N5 C20 C21 C22 160.2(3)
C24 C20 C21 C22 39.3(3)
C20 C21 C22 C23 -35.6(4)
C21 C22 C23 C24 17.6(5)
C25 N6 C24 C23 74.1(3)
C25 N6 C24 C20 -168.0(2)
C22 C23 C24 N6 129.6(3)
C22 C23 C24 C20 7.2(4)
N5 C20 C24 N6 86.2(3)
C21 C20 C24 N6 -151.6(2)
N5 C20 C24 C23 -151.3(3)
C21 C20 C24 C23 -29.2(3)
C24 N6 C25 C1 177.2(2)
N1 C1 C25 N6 18.6(3)
C2 C1 C25 N6 -162.9(2)
